data_2006147
loop_
_publ_author_name
'Gladkikh, Olga P.'
'Curtis, Neil F.'
'Turnbull, Mark M.'

_publ_section_title
;
 A 13-Membered Cyclic Tetraamine Salt:
 12,12-Dimethyl-4,7,10-triaza-1-azoniacyclotridecane Perchlorate
 Hydrate
;
_journal_issue 5
_journal_name_full 'Acta Crystallographica Section C'
_journal_page_first 586
_journal_page_last 587
_journal_paper_doi 10.1107/S0108270196015193
_journal_volume 53
_journal_year 1997
_chemical_formula_moiety 'C11 H27 N4 +,Cl O4 -,H2 O'
_chemical_formula_sum 'C11 H29 Cl N4 O5'
_chemical_formula_weight 332.83
_chemical_name_systematic
;3,3-Dimethyl-1,8,11-triaza-5-azoniumcyclotridecane
Perchlorate Water.
;
_space_group_IT_number 61
_symmetry_cell_setting orthorhombic
_symmetry_space_group_name_Hall '-P 2ac 2ab'
_symmetry_space_group_name_H-M 'P b c a'
_audit_creation_method SHELXL
_cell_angle_alpha 90.00
_cell_angle_beta 90.00
_cell_angle_gamma 90.00
_cell_formula_units_Z 8
_cell_length_a 8.940(3)
_cell_length_b 14.259(4)
_cell_length_c 25.929(7)
_cell_measurement_reflns_used 24
_cell_measurement_temperature 158(2)
_cell_measurement_theta_max 12.014
_cell_measurement_theta_min 4.759
_cell_volume 3305.3(17)
_computing_cell_refinement XSCANS
_computing_data_collection 'XSCANS (Siemens, 1994)'
_computing_data_reduction XSCANS
_computing_molecular_graphics 'XPMA (Zsolnai, 1994)'
_computing_publication_material SHELXL-93
_computing_structure_refinement 'SHELXL-93 (Sheldrick, 1993)'
_computing_structure_solution 'SHELXS-86 (Sheldrick, 1990)'
_diffrn_ambient_temperature 158(2)
_diffrn_measurement_device 'Siemens P4'
_diffrn_measurement_method '\w scans'
_diffrn_radiation_monochromator graphite
_diffrn_radiation_source 'fine-focus sealed tube'
_diffrn_radiation_type MoK\a
_diffrn_radiation_wavelength 0.71073
_diffrn_reflns_av_R_equivalents 0.0590
_diffrn_reflns_av_sigmaI/netI 0.0764
_diffrn_reflns_limit_h_max 2
_diffrn_reflns_limit_h_min -9
_diffrn_reflns_limit_k_max 15
_diffrn_reflns_limit_k_min 0
_diffrn_reflns_limit_l_max 27
_diffrn_reflns_limit_l_min 0
_diffrn_reflns_number 2563
_diffrn_reflns_theta_max 22.50
_diffrn_reflns_theta_min 2.77
_diffrn_standards_decay_% 4.23
_diffrn_standards_interval_count 97
_diffrn_standards_interval_time 0
_diffrn_standards_number 3
_exptl_absorpt_coefficient_mu 0.257
_exptl_absorpt_correction_type none
_exptl_crystal_colour Colourless
_exptl_crystal_density_diffrn 1.338
_exptl_crystal_density_meas ?
_exptl_crystal_density_method 'Not measured'
_exptl_crystal_description 'Rectangular block'
_exptl_crystal_F_000 1440
_exptl_crystal_size_max 0.7
_exptl_crystal_size_mid 0.4
_exptl_crystal_size_min 0.2
_refine_diff_density_max 0.297
_refine_diff_density_min -0.264
_refine_ls_extinction_coef 0.0016(3)
_refine_ls_extinction_method 'SHELXL-93 (Sheldrick, 1993)'
_refine_ls_goodness_of_fit_all 0.878
_refine_ls_goodness_of_fit_obs 1.067
_refine_ls_hydrogen_treatment refxyz
_refine_ls_matrix_type full
_refine_ls_number_parameters 196
_refine_ls_number_reflns 2156
_refine_ls_number_restraints 0
_refine_ls_restrained_S_all 0.878
_refine_ls_restrained_S_obs 1.067
_refine_ls_R_factor_all 0.0777
_refine_ls_R_factor_obs .0468
_refine_ls_shift/esd_max 0.002
_refine_ls_shift/esd_mean 0.000
_refine_ls_structure_factor_coef Fsqd
_refine_ls_weighting_scheme
;calc w = 1/[\s^2^(Fo^2^)+(0.0563P)^2^]
 where P = (Fo^2^+2Fc^2^)/3
;
_refine_ls_wR_factor_all 0.1115
_refine_ls_wR_factor_obs .1039
_reflns_number_observed 1342
_reflns_number_total 2156
_reflns_observed_criterion >2sigma(I)
_cod_data_source_file sk1026.cif
_cod_data_source_block 13ane
_cod_depositor_comments
;
The following automatic conversions were performed:
'_symmetry_cell_setting' value 'Orthorhombic' changed to 'orthorhombic'
according to '/home/saulius/struct/CIF-dictionaries/cif_core.dic'
dictionary named 'cif_core.dic' version 2.4.1 from 2010-06-29.

Automatic conversion script
Id: cif_fix_enum 1527 2010-12-29 10:47:43Z saulius 

The following automatic conversions were performed:

'_symmetry_cell_setting' value 'Orthorhombic' changed to
'orthorhombic' according to
/home/saulius/struct/CIF-dictionaries/cif_core.dic dictionary named
'cif_core.dic' version 2.4.1 from 2010-06-29.

Automatic conversion script
Id: cif_fix_values 1715 2011-07-08 13:25:40Z adriana 

The following automatic conversions were performed:

'_exptl_crystal_density_meas' value 'Not measured' was changed to '?'
- the value is perceived as not measured.

Automatic conversion script
Id: cif_fix_values 3008 2015-01-20 13:52:24Z robertas 
;
_cod_original_cell_volume 3305(2)
_cod_database_code 2006147
_cod_database_fobs_code 2006147

loop_
_symmetry_equiv_pos_as_xyz
'x, y, z'
'-x+1/2, -y, z+1/2'
'-x, y+1/2, -z+1/2'
'x+1/2, -y+1/2, -z'
'-x, -y, -z'
'x-1/2, y, -z-1/2'
'x, -y-1/2, z-1/2'
'-x-1/2, y-1/2, z'

loop_
_atom_site_aniso_label
_atom_site_aniso_U_11
_atom_site_aniso_U_22
_atom_site_aniso_U_33
_atom_site_aniso_U_12
_atom_site_aniso_U_13
_atom_site_aniso_U_23
N1 .030(2) .020(2) .022(2) -.003(2) .003(2) -.0030(10)
C2 .031(2) .030(2) .024(2) .001(2) .002(2) -.004(2)
C3 .030(2) .025(2) .023(2) .000(2) .000(2) .001(2)
C31 .049(3) .034(2) .028(2) -.009(2) .000(2) .008(2)
C32 .036(2) .036(2) .032(2) .003(2) -.005(2) .005(2)
C4 .028(2) .023(2) .031(2) .001(2) -.001(2) -.001(2)
N5 .036(2) .020(2) .019(2) -.002(2) -.001(2) -.0020(10)
C6 .033(2) .029(2) .022(2) .001(2) -.006(2) -.002(2)
C7 .026(2) .032(2) .026(2) .003(2) -.002(2) -.001(2)
N8 .030(2) .025(2) .028(2) .004(2) .003(2) .0000(10)
C9 .041(3) .028(2) .039(2) .003(2) -.001(2) .006(2)
C10 .030(2) .022(2) .051(3) .003(2) .002(2) .000(2)
N11 .027(2) .026(2) .036(2) -.001(2) .001(2) -.001(2)
C12 .039(3) .024(2) .042(3) -.006(2) -.002(2) -.006(2)
C13 .041(2) .023(2) .032(2) -.001(2) .005(2) -.007(2)
Cl .0299(6) .0459(6) .0293(5) -.0010(5) -.0018(5) .0032(5)
O1 .028(2) .075(2) .087(2) .010(2) -.003(2) .005(2)
O2 .125(3) .052(2) .128(3) -.048(2) -.066(3) .040(2)
O3 .079(3) .221(5) .028(2) .060(3) .016(2) .006(2)
O4 .058(2) .034(2) .038(2) -.002(2) -.010(2) .0050(10)
O5 .034(2) .0260(10) .035(2) -.0010(10) .0000(10) -.0030(10)

loop_
_atom_site_label
_atom_site_fract_x
_atom_site_fract_y
_atom_site_fract_z
_atom_site_U_iso_or_equiv
_atom_site_thermal_displace_type
_atom_site_refinement_flags
_atom_site_occupancy
_atom_site_disorder_group
_atom_site_type_symbol
N1 -.0017(3) .1697(2) .07740(10) .0241(7) Uani . 1 . N
H1 -.1315(3) .1742(2) .07020(10) .070(10) Uiso R 1 . H
C2 .0865(4) .2351(2) .04590(10) .0281(9) Uani . 1 . C
H2A .1913(4) .2184(2) .04880(10) .034 Uiso R 1 . H
H2B .0581(4) .2287(2) .01000(10) .034 Uiso R 1 . H
C3 .0675(4) .3389(2) .062100(10) .0262(9) Uani . 1 . C
C31 .1689(5) .3976(3) .02770(10) .0370(10) Uani . 1 . C
H31A .1381(5) .3908(3) -.00760(10) .055 Uiso R 1 . H
H31B .2705(5) .3769(3) .03130(10) .055 Uiso R 1 . H
H31C .1617(5) .4624(3) .03760(10) .055 Uiso R 1 . H
C32 -.0943(4) .3712(3) .05560(10) .0350(10) Uani . 1 . C
H32A -.1579(4) .3355(3) .07810(10) .052 Uiso R 1 . H
H32B -.1015(4) .4366(3) .06420(10) .052 Uiso R 1 . H
H32C -.1251(4) .3621(3) .02050(10) .052 Uiso R 1 . H
C4 .1204(4) .3525(2) .11730(10) .0275(9) Uani . 1 . C
H4A .1209(4) .4191(2) .12490(10) .033 Uiso R 1 . H
H4B .2226(4) .3302(2) .12010(10) .033 Uiso R 1 . H
N5 .0271(3) .3036(2) .15670(10) .0252(7) Uani . 1 . N
H5A .0220(3) .2429(2) .14000(10) .060(10) Uiso R 1 . H
H5B -.0905(3) .3356(2) .16000(10) .08(2) Uiso R 1 . H
C6 .0978(4) .2995(2) .20900(10) .0279(9) Uani . 1 . C
H6A .1849(4) .3400(2) .21000(10) .033 Uiso R 1 . H
H6B .0271(4) .3220(2) .23460(10) .033 Uiso R 1 . H
C7 .1439(4) .2002(2) .22230(10) .0280(9) Uani . 1 . C
H7A .2009(4) .2001(2) .25410(10) .034 Uiso R 1 . H
H7B .2066(4) .1748(2) .19510(10) .034 Uiso R 1 . H
N8 .0096(3) .1424(2) .22790(10) .0275(8) Uani . 1 . N
H8 -.0341(3) .1654(2) .25950(10) .0340(10) Uiso R 1 . H
C9 .0414(5) .0412(2) .2315(2) .0360(10) Uani . 1 . C
H9A .1316(5) .0307(2) .2515(2) .043 Uiso R 1 . H
H9B -.0409(5) .0100(2) .2489(2) .043 Uiso R 1 . H
C10 .0601(4) .0006(2) .1783(2) .0340(10) Uani . 1 . C
H10A .0827(4) -.0658(2) .1808(2) .041 Uiso R 1 . H
H10B .1429(4) .0313(2) .1610(2) .041 Uiso R 1 . H
N11 -.0777(3) .0141(2) .14900(10) .0297(8) Uani . 1 . N
H11 -.1220(3) .0848(2) .15010(10) .060(10) Uiso R 1 . H
C12 -.0596(5) .0035(2) .0930(2) .0350(10) Uani . 1 . C
H12A -.0222(5) -.0592(2) .0863(2) .042 Uiso R 1 . H
H12B -.1575(5) .0083(2) .0771(2) .042 Uiso R 1 . H
C13 .0448(4) .0730(2) .06700(10) .0320(10) Uani . 1 . C
H13A .0450(4) .0617(2) .03020(10) .038 Uiso R 1 . H
H13B .1459(4) .0641(2) .07960(10) .038 Uiso R 1 . H
Cl .01597(10) .17846(7) .37445(4) .0350(3) Uani . 1 . Cl
O1 .1719(3) .1689(2) .37890(10) .0630(9) Uani . 1 . O
O2 -.0502(5) .0941(2) .3587(2) .1015(15) Uani . 1 . O
O3 -.0413(4) .2079(4) .42220(10) .109(2) Uani . 1 . O
O4 -.0185(3) .2482(2) .33627(9) .0435(8) Uani . 1 . O
O5 .2490(3) .8697(2) .31743(9) .0317(7) Uani . 1 . O
H05A .2935(3) .9230(2) .33031(9) .050 Uiso R 1 . H
H05B .3012(3) .8211(2) .33021(9) .050 Uiso R 1 . H

loop_
_atom_type_symbol
_atom_type_description
_atom_type_scat_dispersion_real
_atom_type_scat_dispersion_imag
_atom_type_scat_source
C C 0.0033 0.0016 'International Tables Vol C Tables 4.2.6.8 and 6.1.1.4'
H H 0.0000 0.0000 'International Tables Vol C Tables 4.2.6.8 and 6.1.1.4'
N N 0.0061 0.0033 'International Tables Vol C Tables 4.2.6.8 and 6.1.1.4'
O O 0.0106 0.0060 'International Tables Vol C Tables 4.2.6.8 and 6.1.1.4'
Cl Cl 0.1484 0.1585 'International Tables Vol C Tables 4.2.6.8 and 6.1.1.4'

loop_
_geom_angle_atom_site_label_1
_geom_angle_atom_site_label_2
_geom_angle_atom_site_label_3
_geom_angle
_geom_angle_publ_flag
C13 N1 C2 110.1(3) yes
N1 C2 C3 113.5(3) yes
C4 C3 C31 107.2(3) yes
C4 C3 C32 111.1(3) yes
C31 C3 C32 109.4(3) yes
C4 C3 C2 110.1(3) yes
C31 C3 C2 107.6(3) yes
C32 C3 C2 111.3(3) yes
N5 C4 C3 114.3(3) yes
C4 N5 C6 113.7(3) yes
N5 C6 C7 110.9(3) yes
N8 C7 C6 109.0(3) yes
C7 N8 C9 113.5(3) yes
N8 C9 C10 109.8(3) yes
N11 C10 C9 109.4(3) yes
C10 N11 C12 114.1(3) yes
N11 C12 C13 116.1(3) yes
N1 C13 C12 111.0(3) yes
O2 Cl O3 111.1(3) ?
O2 Cl O1 111.1(2) ?
O3 Cl O1 108.6(2) ?
O2 Cl O4 107.7(2) ?
O3 Cl O4 108.8(2) ?
O1 Cl O4 109.6(2) ?

loop_
_geom_bond_atom_site_label_1
_geom_bond_atom_site_label_2
_geom_bond_site_symmetry_2
_geom_bond_distance
_geom_bond_publ_flag
N1 C13 . 1.465(4) yes
N1 C2 . 1.469(4) yes
C2 C3 . 1.547(5) yes
C3 C4 . 1.520(5) yes
C3 C31 . 1.523(5) yes
C3 C32 . 1.527(5) yes
C4 N5 . 1.491(4) yes
N5 C6 . 1.500(4) yes
C6 C7 . 1.514(5) yes
C7 N8 . 1.463(4) yes
N8 C9 . 1.475(4) yes
C9 C10 . 1.504(5) yes
C10 N11 . 1.461(4) yes
N11 C12 . 1.467(4) yes
C12 C13 . 1.520(5) yes
Cl O1 . 1.406(3) ?
Cl O2 . 1.402(3) ?
Cl O3 . 1.404(3) ?
Cl O4 . 1.437(3) ?

loop_
_cod_related_entry_id
_cod_related_entry_database
_cod_related_entry_code
1 ChemSpider 21137732
